data_1506267
loop_
_publ_author_name
'Salorinne, Kirsi'
'Nissinen, Maija'

_publ_section_title
;
 Novel tetramethoxy resorcinarene bis-crown ethers.
;
_journal_issue 24
_journal_name_full 'Organic letters'
_journal_page_first 5473
_journal_page_last 5476
_journal_paper_doi 10.1021/ol062138d
_journal_volume 8
_journal_year 2006
_chemical_formula_sum 'C60 H84 F12 K2 N2 O15 P2'
_chemical_formula_weight 1441.43
_chemical_name_systematic
; 
 ? 
;
_space_group_IT_number 14
_symmetry_cell_setting monoclinic
_symmetry_space_group_name_Hall '-P 2ybc'
_symmetry_space_group_name_H-M 'P 1 21/c 1'
_atom_sites_solution_hydrogens geom
_atom_sites_solution_primary direct
_atom_sites_solution_secondary difmap
_audit_creation_method SHELXL-97
_cell_angle_alpha 90.00
_cell_angle_beta 91.800(2)
_cell_angle_gamma 90.00
_cell_formula_units_Z 4
_cell_length_a 17.3738(6)
_cell_length_b 15.9352(5)
_cell_length_c 24.4132(8)
_cell_measurement_temperature 173(2)
_cell_volume 6755.6(4)
_computing_structure_refinement 'SHELXL-97 (Sheldrick, 1997)'
_computing_structure_solution 'SHELXS-97 (Sheldrick, 1990)'
_diffrn_ambient_temperature 173(2)
_diffrn_measured_fraction_theta_full 0.976
_diffrn_measured_fraction_theta_max 0.976
_diffrn_radiation_monochromator graphite
_diffrn_radiation_source 'fine-focus sealed tube'
_diffrn_radiation_type CuK\a
_diffrn_radiation_wavelength 1.54178
_diffrn_reflns_av_R_equivalents 0.0000
_diffrn_reflns_av_sigmaI/netI 0.0438
_diffrn_reflns_limit_h_max 20
_diffrn_reflns_limit_h_min 0
_diffrn_reflns_limit_k_max 18
_diffrn_reflns_limit_k_min 0
_diffrn_reflns_limit_l_max 28
_diffrn_reflns_limit_l_min -28
_diffrn_reflns_number 11784
_diffrn_reflns_theta_full 67.15
_diffrn_reflns_theta_max 67.15
_diffrn_reflns_theta_min 3.31
_exptl_absorpt_coefficient_mu 2.540
_exptl_absorpt_correction_T_max 0.8835
_exptl_absorpt_correction_T_min 0.7019
_exptl_absorpt_correction_type empirical
_exptl_absorpt_process_details 'Denzo (Otwinowski, Borek, Majewski & Minor, 2003)'
_exptl_crystal_colour colorless
_exptl_crystal_density_diffrn 1.417
_exptl_crystal_density_method 'not measured'
_exptl_crystal_description block
_exptl_crystal_F_000 3016
_exptl_crystal_size_max 0.15
_exptl_crystal_size_mid 0.15
_exptl_crystal_size_min 0.05
_refine_diff_density_max 0.766
_refine_diff_density_min -0.749
_refine_diff_density_rms 0.104
_refine_ls_extinction_method none
_refine_ls_goodness_of_fit_ref 1.053
_refine_ls_hydrogen_treatment mixed
_refine_ls_matrix_type full
_refine_ls_number_parameters 907
_refine_ls_number_reflns 11784
_refine_ls_number_restraints 0
_refine_ls_restrained_S_all 1.053
_refine_ls_R_factor_all 0.0962
_refine_ls_R_factor_gt 0.0764
_refine_ls_shift/su_max 0.000
_refine_ls_shift/su_mean 0.000
_refine_ls_structure_factor_coef Fsqd
_refine_ls_weighting_details 'calc w=1/[\s^2^(Fo^2^)+(0.1369P)^2^+8.2455P] where P=(Fo^2^+2Fc^2^)/3'
_refine_ls_weighting_scheme calc
_refine_ls_wR_factor_gt 0.2042
_refine_ls_wR_factor_ref 0.2226
_reflns_number_gt 9155
_reflns_number_total 11784
_reflns_threshold_expression >2sigma(I)
_cod_data_source_file ol062138dsi20060830_015533.cif
_cod_data_source_block BC5KPF6
_cod_original_sg_symbol_H-M P21/c
_cod_database_code 1506267

loop_
_symmetry_equiv_pos_as_xyz
'x, y, z'
'-x, y+1/2, -z+1/2'
'-x, -y, -z'
'x, -y-1/2, z-1/2'

loop_
_atom_site_label
_atom_site_type_symbol
_atom_site_fract_x
_atom_site_fract_y
_atom_site_fract_z
_atom_site_U_iso_or_equiv
_atom_site_adp_type
_atom_site_occupancy
_atom_site_symmetry_multiplicity
_atom_site_calc_flag
_atom_site_refinement_flags
_atom_site_disorder_assembly
_atom_site_disorder_group
C1 C 0.0025(2) 0.2010(2) 0.27333(14) 0.0249(7) Uani 1 1 d . . .
C2 C 0.0741(2) 0.2399(2) 0.26922(14) 0.0248(7) Uani 1 1 d . . .
H2 H 0.0812 0.2931 0.2861 0.030 Uiso 1 1 calc R . .
C3 C 0.1361(2) 0.2052(2) 0.24178(14) 0.0239(7) Uani 1 1 d . . .
C4 C 0.1231(2) 0.1278(2) 0.21632(14) 0.0269(8) Uani 1 1 d . B .
C5 C 0.0518(2) 0.0881(2) 0.21806(15) 0.0305(8) Uani 1 1 d . . .
H5 H 0.0436 0.0362 0.1996 0.037 Uiso 1 1 calc R . .
C6 C -0.0073(2) 0.1243(2) 0.24676(15) 0.0274(8) Uani 1 1 d . . .
C7 C 0.2151(2) 0.2456(2) 0.23995(15) 0.0265(8) Uani 1 1 d . . .
H7 H 0.2536 0.1991 0.2433 0.032 Uiso 1 1 calc R . .
C8 C 0.2285(2) 0.2890(2) 0.18536(14) 0.0265(8) Uani 1 1 d . . .
C9 C 0.1703(2) 0.3313(2) 0.15706(14) 0.0250(7) Uani 1 1 d . . .
H9 H 0.1195 0.3280 0.1702 0.030 Uiso 1 1 calc R . .
C10 C 0.1827(2) 0.3790(2) 0.10977(15) 0.0258(7) Uani 1 1 d . . .
C11 C 0.2585(2) 0.3839(2) 0.09232(15) 0.0284(8) Uani 1 1 d . . .
C12 C 0.3181(2) 0.3404(3) 0.11878(16) 0.0324(8) Uani 1 1 d . . .
H12 H 0.3689 0.3433 0.1056 0.039 Uiso 1 1 calc R . .
C13 C 0.3028(2) 0.2928(2) 0.16464(15) 0.0291(8) Uani 1 1 d . . .
C14 C 0.1186(2) 0.4246(2) 0.07872(15) 0.0254(7) Uani 1 1 d . . .
H14 H 0.1327 0.4233 0.0393 0.030 Uiso 1 1 calc R . .
C15 C 0.0420(2) 0.3799(2) 0.08135(14) 0.0241(7) Uani 1 1 d . . .
C16 C -0.0188(2) 0.4083(2) 0.11168(14) 0.0258(7) Uani 1 1 d . . .
H16 H -0.0108 0.4559 0.1346 0.031 Uiso 1 1 calc R . .
C17 C -0.0913(2) 0.3704(2) 0.11013(14) 0.0238(7) Uani 1 1 d . . .
C18 C -0.1005(2) 0.3005(2) 0.07673(14) 0.0252(7) Uani 1 1 d . . .
C19 C -0.0414(2) 0.2673(2) 0.04698(15) 0.0282(8) Uani 1 1 d . . .
H19 H -0.0491 0.2181 0.0255 0.034 Uiso 1 1 calc R . .
C20 C 0.0299(2) 0.3078(2) 0.04918(14) 0.0254(7) Uani 1 1 d . B .
C21 C -0.1597(2) 0.4027(2) 0.14152(14) 0.0256(7) Uani 1 1 d . . .
H21 H -0.2058 0.3989 0.1161 0.031 Uiso 1 1 calc R . .
C22 C -0.1761(2) 0.3476(2) 0.19061(14) 0.0250(7) Uani 1 1 d . C .
C23 C -0.1173(2) 0.3148(2) 0.22398(14) 0.0254(7) Uani 1 1 d . . .
H23 H -0.0655 0.3258 0.2147 0.030 Uiso 1 1 calc R . .
C24 C -0.1305(2) 0.2663(2) 0.27047(15) 0.0255(7) Uani 1 1 d . . .
C25 C -0.2063(2) 0.2500(2) 0.28292(15) 0.0281(8) Uani 1 1 d . C .
C26 C -0.2673(2) 0.2810(2) 0.25023(16) 0.0303(8) Uani 1 1 d . C .
H26 H -0.3189 0.2686 0.2591 0.036 Uiso 1 1 calc R . .
C27 C -0.2523(2) 0.3302(2) 0.20475(15) 0.0295(8) Uani 1 1 d . C .
C28 C -0.0627(2) 0.2363(2) 0.30680(15) 0.0275(8) Uani 1 1 d . . .
H28 H -0.0820 0.1894 0.3298 0.033 Uiso 1 1 calc R . .
C29 C 0.2348(2) 0.3081(2) 0.28650(15) 0.0305(8) Uani 1 1 d . . .
H29A H 0.2845 0.3354 0.2788 0.037 Uiso 1 1 calc R . .
H29B H 0.1948 0.3524 0.2865 0.037 Uiso 1 1 calc R . .
C30 C 0.2405(3) 0.2690(3) 0.34314(16) 0.0394(10) Uani 1 1 d . . .
H30A H 0.1893 0.2508 0.3540 0.059 Uiso 1 1 calc R . .
H30B H 0.2608 0.3104 0.3695 0.059 Uiso 1 1 calc R . .
H30C H 0.2751 0.2204 0.3425 0.059 Uiso 1 1 calc R . .
C31 C 0.1165(2) 0.5182(2) 0.09476(16) 0.0304(8) Uani 1 1 d . . .
H31A H 0.0953 0.5234 0.1318 0.036 Uiso 1 1 calc R . .
H31B H 0.1698 0.5403 0.0965 0.036 Uiso 1 1 calc R . .
C32 C 0.0683(3) 0.5711(3) 0.05476(18) 0.0402(10) Uani 1 1 d . . .
H32A H 0.0879 0.5648 0.0178 0.060 Uiso 1 1 calc R . .
H32B H 0.0714 0.6302 0.0657 0.060 Uiso 1 1 calc R . .
H32C H 0.0145 0.5525 0.0550 0.060 Uiso 1 1 calc R . .
C33 C -0.1526(2) 0.4951(2) 0.15929(17) 0.0350(9) Uani 1 1 d . . .
H33A H -0.1963 0.5093 0.1826 0.042 Uiso 1 1 calc R . .
H33B H -0.1046 0.5022 0.1817 0.042 Uiso 1 1 calc R . .
C34 C -0.1517(3) 0.5549(3) 0.1123(2) 0.0606(14) Uani 1 1 d . . .
H34A H -0.1093 0.5406 0.0885 0.091 Uiso 1 1 calc R . .
H34B H -0.1445 0.6122 0.1262 0.091 Uiso 1 1 calc R . .
H34C H -0.2007 0.5514 0.0914 0.091 Uiso 1 1 calc R . .
C35 C -0.0364(2) 0.3073(2) 0.34633(15) 0.0301(8) Uani 1 1 d . . .
H35A H 0.0133 0.2911 0.3643 0.036 Uiso 1 1 calc R . .
H35B H -0.0274 0.3588 0.3248 0.036 Uiso 1 1 calc R . .
C36 C -0.0938(2) 0.3268(3) 0.39022(16) 0.0340(9) Uani 1 1 d . . .
H36A H -0.1433 0.3424 0.3728 0.051 Uiso 1 1 calc R . .
H36B H -0.0745 0.3734 0.4129 0.051 Uiso 1 1 calc R . .
H36C H -0.1006 0.2771 0.4133 0.051 Uiso 1 1 calc R . .
C37 C -0.0838(3) -0.0009(3) 0.23757(19) 0.0409(10) Uani 1 1 d . . .
H37A H -0.0744 -0.0094 0.1986 0.061 Uiso 1 1 calc R . .
H37B H -0.1354 -0.0213 0.2458 0.061 Uiso 1 1 calc R . .
H37C H -0.0453 -0.0319 0.2596 0.061 Uiso 1 1 calc R . .
C38 C 0.4342(3) 0.2477(4) 0.1721(2) 0.0605(15) Uani 1 1 d . . .
H38A H 0.4334 0.2226 0.1354 0.091 Uiso 1 1 calc R . .
H38B H 0.4688 0.2155 0.1966 0.091 Uiso 1 1 calc R . .
H38C H 0.4524 0.3058 0.1700 0.091 Uiso 1 1 calc R . .
C39 C 0.0759(2) 0.2399(3) -0.03052(17) 0.0367(9) Uani 1 1 d . B .
H39A H 0.0491 0.1868 -0.0243 0.055 Uiso 1 1 calc R . .
H39B H 0.1242 0.2289 -0.0490 0.055 Uiso 1 1 calc R . .
H39C H 0.0432 0.2767 -0.0535 0.055 Uiso 1 1 calc R . .
C40 C -0.3863(2) 0.3418(3) 0.18001(19) 0.0401(10) Uani 1 1 d . . .
H40A H -0.3922 0.2806 0.1790 0.060 Uiso 1 1 calc R . .
H40B H -0.4199 0.3672 0.1516 0.060 Uiso 1 1 calc R . .
H40C H -0.4004 0.3628 0.2160 0.060 Uiso 1 1 calc R . .
C41 C 0.1805(2) 0.0049(2) 0.17892(17) 0.0317(8) Uani 1 1 d . B .
H41A H 0.1414 -0.0065 0.1495 0.038 Uiso 1 1 calc R . .
H41B H 0.1659 -0.0259 0.2122 0.038 Uiso 1 1 calc R . .
C42 C 0.2585(2) -0.0225(3) 0.16148(19) 0.0393(10) Uani 1 1 d . . .
H42A H 0.2983 -0.0033 0.1886 0.047 Uiso 1 1 calc R A 1
H42B H 0.2605 -0.0846 0.1597 0.047 Uiso 1 1 calc R A 1
O43A O 0.2731(2) 0.0111(2) 0.11018(15) 0.0603(10) Uani 0.762(9) 1 d P B 1
C44A C 0.3523(3) -0.0122(4) 0.0961(3) 0.0458(15) Uani 0.762(9) 1 d P B 1
H44A H 0.3900 0.0141 0.1220 0.055 Uiso 0.762(9) 1 calc PR B 1
H44B H 0.3588 -0.0739 0.0980 0.055 Uiso 0.762(9) 1 calc PR B 1
C45A C 0.3641(4) 0.0168(4) 0.0416(3) 0.0750(19) Uani 0.762(9) 1 d P B 1
H45A H 0.3227 -0.0047 0.0165 0.090 Uiso 0.762(9) 1 calc PR B 1
H45B H 0.4141 -0.0040 0.0287 0.090 Uiso 0.762(9) 1 calc PR B 1
O43B O 0.2731(2) 0.0111(2) 0.11018(15) 0.0603(10) Uani 0.238(9) 1 d P B 2
C44B C 0.3118(12) -0.0301(13) 0.0658(9) 0.0458(15) Uani 0.238(9) 1 d P B 2
H44C H 0.3373 -0.0814 0.0804 0.055 Uiso 0.238(9) 1 calc PR B 2
H44D H 0.2726 -0.0479 0.0379 0.055 Uiso 0.238(9) 1 calc PR B 2
C45B C 0.3641(4) 0.0168(4) 0.0416(3) 0.0750(19) Uani 0.238(9) 1 d P B 2
H45C H 0.3634 -0.0006 0.0027 0.090 Uiso 0.238(9) 1 calc PR B 2
H45D H 0.4148 -0.0004 0.0575 0.090 Uiso 0.238(9) 1 calc PR B 2
C47 C 0.3771(3) 0.1347(3) -0.0121(2) 0.0565(13) Uani 1 1 d . B .
H47A H 0.3378 0.1112 -0.0380 0.068 Uiso 1 1 calc R . .
H47B H 0.4285 0.1156 -0.0234 0.068 Uiso 1 1 calc R . .
C48 C 0.3735(3) 0.2279(3) -0.0131(2) 0.0543(12) Uani 1 1 d . B .
H48A H 0.4099 0.2514 0.0150 0.065 Uiso 1 1 calc R . .
H48B H 0.3884 0.2489 -0.0494 0.065 Uiso 1 1 calc R . .
C50 C 0.2799(3) 0.3342(3) -0.02516(18) 0.0459(11) Uani 1 1 d . B .
H50A H 0.2234 0.3419 -0.0259 0.055 Uiso 1 1 calc R . .
H50B H 0.2966 0.3349 -0.0636 0.055 Uiso 1 1 calc R . .
C51 C 0.3170(2) 0.4077(3) 0.00490(17) 0.0377(9) Uani 1 1 d . . .
H51A H 0.3683 0.3904 0.0196 0.045 Uiso 1 1 calc R . .
H51B H 0.3245 0.4540 -0.0214 0.045 Uiso 1 1 calc R . .
C52 C -0.2093(2) 0.2568(3) 0.02115(17) 0.0392(10) Uani 1 1 d . . .
H52A H -0.1928 0.2047 0.0029 0.047 Uiso 1 1 calc R . .
H52B H -0.1943 0.3052 -0.0016 0.047 Uiso 1 1 calc R . .
C53 C -0.2944(3) 0.2562(3) 0.0271(2) 0.0473(11) Uani 1 1 d . . .
H53A H -0.3109 0.3080 0.0457 0.057 Uiso 1 1 calc R . .
H53B H -0.3206 0.2538 -0.0095 0.057 Uiso 1 1 calc R . .
C55 C -0.3950(2) 0.1744(3) 0.0617(2) 0.0444(10) Uani 1 1 d . . .
H55A H -0.4188 0.1691 0.0244 0.053 Uiso 1 1 calc R . .
H55B H -0.4178 0.2237 0.0797 0.053 Uiso 1 1 calc R . .
C56 C -0.4101(3) 0.0963(3) 0.09433(19) 0.0464(11) Uani 1 1 d . . .
H56A H -0.4661 0.0848 0.0943 0.056 Uiso 1 1 calc R . .
H56B H -0.3842 0.0477 0.0776 0.056 Uiso 1 1 calc R . .
C58 C -0.3915(3) 0.0335(3) 0.1805(2) 0.0535(12) Uani 1 1 d . . .
H58A H -0.3575 -0.0114 0.1670 0.064 Uiso 1 1 calc R . .
H58B H -0.4454 0.0139 0.1766 0.064 Uiso 1 1 calc R . .
C59 C -0.3720(3) 0.0516(3) 0.2391(2) 0.0510(12) Uani 1 1 d . . .
H59A H -0.4019 0.1006 0.2514 0.061 Uiso 1 1 calc R . .
H59B H -0.3855 0.0027 0.2619 0.061 Uiso 1 1 calc R . .
C61 C -0.2649(3) 0.0680(3) 0.30192(18) 0.0429(10) Uani 1 1 d . . .
H61A H -0.2087 0.0573 0.3037 0.052 Uiso 1 1 calc R . .
H61B H -0.2903 0.0207 0.3205 0.052 Uiso 1 1 calc R . .
C62 C -0.2809(2) 0.1479(3) 0.33302(17) 0.0355(9) Uani 1 1 d . . .
H62A H -0.3281 0.1745 0.3173 0.043 Uiso 1 1 calc R . .
H62B H -0.2902 0.1340 0.3718 0.043 Uiso 1 1 calc R . .
O4 O 0.18451(15) 0.09335(16) 0.18998(11) 0.0318(6) Uani 1 1 d . . .
O6 O -0.07839(16) 0.08697(17) 0.25035(12) 0.0385(7) Uani 1 1 d . . .
O11 O 0.27164(16) 0.43805(17) 0.04954(11) 0.0344(6) Uani 1 1 d . . .
O13 O 0.35845(15) 0.2466(2) 0.19273(12) 0.0405(7) Uani 1 1 d . . .
O18 O -0.17284(15) 0.26296(16) 0.07469(11) 0.0307(6) Uani 1 1 d . C .
O20 O 0.09245(15) 0.27993(17) 0.02093(11) 0.0322(6) Uani 1 1 d . . .
O25 O -0.21816(15) 0.20611(19) 0.33071(11) 0.0366(6) Uani 1 1 d . . .
O27 O -0.30800(15) 0.36316(18) 0.17037(12) 0.0377(7) Uani 1 1 d . . .
O46 O 0.3634(2) 0.1065(2) 0.04170(16) 0.0563(9) Uani 1 1 d . . .
O49 O 0.29738(18) 0.25372(19) -0.00222(12) 0.0437(7) Uani 1 1 d . . .
O54 O -0.31459(16) 0.18478(18) 0.05836(12) 0.0401(7) Uani 1 1 d . C .
O57 O -0.38171(18) 0.10799(19) 0.14871(12) 0.0423(7) Uani 1 1 d . C .
O60 O -0.29044(17) 0.06899(19) 0.24553(12) 0.0423(7) Uani 1 1 d . C .
K1 K -0.22137(5) 0.14889(5) 0.15475(4) 0.0362(2) Uani 1 1 d . C .
P1 P -0.14132(6) -0.00739(7) 0.06518(5) 0.0385(3) Uani 1 1 d . . .
F11 F -0.18013(16) -0.07697(17) 0.02619(11) 0.0527(7) Uani 1 1 d . . .
F12A F -0.1185(3) -0.0783(2) 0.10791(15) 0.0670(12) Uani 0.893(5) 1 d P C 1
F13A F -0.2211(2) 0.0043(3) 0.0950(2) 0.0764(14) Uani 0.893(5) 1 d P C 1
F14A F -0.0625(2) -0.0206(3) 0.03625(18) 0.0780(14) Uani 0.893(5) 1 d P C 1
F15A F -0.1650(4) 0.0621(2) 0.0225(2) 0.0959(19) Uani 0.893(5) 1 d P C 1
F12B F -0.072(3) -0.0604(19) 0.0900(14) 0.0670(12) Uani 0.107(5) 1 d P C 2
F13B F -0.187(2) -0.022(2) 0.1167(18) 0.0764(14) Uani 0.107(5) 1 d P C 2
F14B F -0.089(2) 0.034(3) 0.0197(16) 0.0780(14) Uani 0.107(5) 1 d P C 2
F15B F -0.1992(18) 0.059(2) 0.0545(18) 0.0780(14) Uani 0.107(5) 1 d P C 2
F16 F -0.10239(16) 0.06381(17) 0.10479(12) 0.0528(7) Uani 1 1 d . C .
K2 K 0.21133(5) 0.16444(5) 0.07333(3) 0.0342(2) Uani 1 1 d . . .
P2 P -0.51335(7) -0.19090(7) 0.16001(5) 0.0434(3) Uani 1 1 d . . .
F21 F -0.4896(2) -0.1229(2) 0.11611(13) 0.0702(9) Uani 1 1 d . D .
F22A F -0.5580(8) -0.1176(7) 0.1873(5) 0.070(3) Uani 0.60 1 d P D 1
F23A F -0.5895(7) -0.2149(9) 0.1246(6) 0.070(3) Uani 0.60 1 d P D 1
F24A F -0.4704(9) -0.2632(6) 0.1306(6) 0.081(4) Uani 0.60 1 d P D 1
F25A F -0.4396(7) -0.1655(9) 0.1942(6) 0.089(4) Uani 0.60 1 d P D 1
F22B F -0.5784(13) -0.1337(14) 0.1840(10) 0.131(11) Uani 0.40 1 d P D 2
F23B F -0.5665(16) -0.2227(18) 0.1144(12) 0.147(13) Uani 0.40 1 d P D 2
F24B F -0.4443(18) -0.2472(19) 0.1435(13) 0.173(15) Uani 0.40 1 d P D 2
F25B F -0.4578(14) -0.1600(17) 0.2069(9) 0.129(11) Uani 0.40 1 d P D 2
F26 F -0.53928(18) -0.2577(2) 0.20484(13) 0.0663(8) Uani 1 1 d . D .
O70 O 0.0699(2) 0.0898(2) 0.07825(15) 0.0499(8) Uani 1 1 d . . .
H70A H 0.023(4) 0.093(4) 0.095(3) 0.075 Uiso 1 1 d . . .
H70B H 0.060(4) 0.058(4) 0.046(3) 0.075 Uiso 1 1 d . . .
N83 N 0.3746(5) 0.0451(4) 0.3817(3) 0.116(3) Uani 1 1 d . . .
C82 C 0.3864(4) 0.0627(4) 0.3373(3) 0.0721(16) Uani 1 1 d . . .
C81 C 0.3999(5) 0.0840(5) 0.2827(3) 0.094(2) Uani 1 1 d . . .
H81A H 0.4439 0.1223 0.2815 0.140 Uiso 1 1 calc R . .
H81B H 0.3542 0.1114 0.2665 0.140 Uiso 1 1 calc R . .
H81C H 0.4111 0.0330 0.2619 0.140 Uiso 1 1 calc R . .
C91 C -0.4338(5) 0.0820(5) 0.4412(4) 0.105(3) Uani 1 1 d . . .
H91A H -0.4650 0.0356 0.4262 0.158 Uiso 1 1 calc R . .
H91B H -0.3796 0.0652 0.4433 0.158 Uiso 1 1 calc R . .
H91C H -0.4398 0.1311 0.4173 0.158 Uiso 1 1 calc R . .
C92 C -0.4592(4) 0.1027(4) 0.4955(5) 0.081(2) Uani 1 1 d . . .
N93 N -0.4807(4) 0.1180(4) 0.5375(4) 0.096(2) Uani 1 1 d . . .

loop_
_atom_site_aniso_label
_atom_site_aniso_U_11
_atom_site_aniso_U_22
_atom_site_aniso_U_33
_atom_site_aniso_U_23
_atom_site_aniso_U_13
_atom_site_aniso_U_12
C1 0.0259(18) 0.0276(18) 0.0213(17) 0.0053(14) -0.0002(14) 0.0017(14)
C2 0.0277(18) 0.0227(17) 0.0241(17) 0.0023(13) 0.0014(14) -0.0002(14)
C3 0.0201(17) 0.0265(18) 0.0250(18) 0.0061(14) -0.0006(13) -0.0013(14)
C4 0.0277(18) 0.0283(19) 0.0249(18) 0.0031(14) 0.0052(14) 0.0004(15)
C5 0.032(2) 0.0279(19) 0.032(2) -0.0016(15) 0.0063(16) -0.0038(15)
C6 0.0233(18) 0.0284(19) 0.0307(19) 0.0039(15) 0.0040(14) -0.0049(15)
C7 0.0245(18) 0.0262(18) 0.0289(19) 0.0033(14) 0.0014(14) -0.0012(14)
C8 0.0272(18) 0.0267(18) 0.0254(18) -0.0023(14) -0.0003(14) -0.0021(14)
C9 0.0215(17) 0.0267(18) 0.0271(18) -0.0027(14) 0.0034(14) -0.0028(14)
C10 0.0250(18) 0.0226(17) 0.0295(19) -0.0024(14) -0.0016(14) -0.0026(14)
C11 0.0309(19) 0.0301(19) 0.0243(18) -0.0014(14) 0.0022(15) -0.0054(15)
C12 0.0211(18) 0.041(2) 0.035(2) 0.0005(17) 0.0041(15) -0.0027(16)
C13 0.0235(18) 0.034(2) 0.0296(19) -0.0009(15) -0.0003(15) -0.0005(15)
C14 0.0270(18) 0.0222(17) 0.0270(18) 0.0005(14) 0.0024(14) -0.0049(14)
C15 0.0277(18) 0.0229(17) 0.0218(17) 0.0045(13) 0.0000(14) 0.0002(14)
C16 0.0304(19) 0.0230(18) 0.0239(17) 0.0018(14) 0.0001(14) -0.0012(14)
C17 0.0263(18) 0.0226(17) 0.0224(17) 0.0014(13) 0.0016(14) 0.0024(14)
C18 0.0220(17) 0.0268(18) 0.0269(18) 0.0024(14) 0.0008(14) -0.0013(14)
C19 0.031(2) 0.0254(18) 0.0278(19) -0.0023(14) -0.0002(15) 0.0000(15)
C20 0.0248(18) 0.0261(18) 0.0257(18) 0.0009(14) 0.0033(14) 0.0013(14)
C21 0.0247(18) 0.0272(18) 0.0250(18) 0.0000(14) 0.0013(14) 0.0020(14)
C22 0.0257(18) 0.0226(17) 0.0270(18) -0.0029(14) 0.0058(14) 0.0029(14)
C23 0.0231(17) 0.0264(18) 0.0270(18) -0.0031(14) 0.0057(14) 0.0004(14)
C24 0.0261(18) 0.0221(17) 0.0285(18) -0.0032(14) 0.0034(14) 0.0008(14)
C25 0.0308(19) 0.0267(18) 0.0269(19) 0.0012(14) 0.0030(15) -0.0006(15)
C26 0.0225(18) 0.031(2) 0.037(2) 0.0000(16) 0.0075(15) -0.0005(15)
C27 0.0297(19) 0.0262(19) 0.032(2) -0.0018(15) -0.0011(15) 0.0018(15)
C28 0.0256(18) 0.0276(19) 0.0293(19) 0.0025(15) 0.0014(15) 0.0000(15)
C29 0.0275(19) 0.033(2) 0.031(2) -0.0014(16) -0.0004(15) -0.0011(16)
C30 0.040(2) 0.048(3) 0.030(2) 0.0016(18) 0.0008(17) 0.0035(19)
C31 0.0303(19) 0.0263(19) 0.034(2) -0.0002(15) 0.0012(16) -0.0064(15)
C32 0.045(2) 0.027(2) 0.048(3) 0.0078(18) -0.0023(19) -0.0027(18)
C33 0.037(2) 0.027(2) 0.041(2) -0.0011(16) 0.0088(17) 0.0052(16)
C34 0.065(3) 0.041(3) 0.077(4) 0.011(2) 0.021(3) 0.012(2)
C35 0.032(2) 0.0301(19) 0.0287(19) 0.0014(15) 0.0034(15) -0.0004(16)
C36 0.039(2) 0.033(2) 0.031(2) -0.0034(16) 0.0054(17) 0.0036(17)
C37 0.040(2) 0.031(2) 0.053(3) -0.0107(18) 0.011(2) -0.0084(18)
C38 0.023(2) 0.100(4) 0.058(3) 0.028(3) 0.005(2) 0.009(2)
C39 0.035(2) 0.038(2) 0.038(2) -0.0087(17) 0.0042(17) 0.0024(17)
C40 0.0216(19) 0.049(3) 0.050(3) 0.010(2) -0.0032(17) -0.0004(17)
C41 0.033(2) 0.0258(19) 0.037(2) 0.0005(15) 0.0041(16) -0.0010(16)
C42 0.036(2) 0.029(2) 0.053(3) 0.0050(18) 0.0073(19) 0.0036(17)
O43A 0.071(2) 0.0424(18) 0.070(2) 0.0164(16) 0.0433(19) 0.0256(17)
C44A 0.034(3) 0.053(3) 0.051(4) 0.001(3) 0.010(2) 0.020(3)
C45A 0.061(3) 0.049(3) 0.118(5) 0.009(3) 0.045(4) 0.012(3)
O43B 0.071(2) 0.0424(18) 0.070(2) 0.0164(16) 0.0433(19) 0.0256(17)
C44B 0.034(3) 0.053(3) 0.051(4) 0.001(3) 0.010(2) 0.020(3)
C45B 0.061(3) 0.049(3) 0.118(5) 0.009(3) 0.045(4) 0.012(3)
C47 0.053(3) 0.056(3) 0.061(3) -0.013(2) 0.022(2) 0.001(2)
C48 0.052(3) 0.057(3) 0.055(3) 0.004(2) 0.018(2) -0.008(2)
C50 0.056(3) 0.048(3) 0.033(2) 0.0046(19) 0.004(2) -0.011(2)
C51 0.037(2) 0.043(2) 0.033(2) 0.0018(17) 0.0101(17) -0.0085(18)
C52 0.036(2) 0.045(2) 0.037(2) 0.0048(18) -0.0031(18) -0.0087(18)
C53 0.036(2) 0.048(3) 0.057(3) 0.014(2) -0.013(2) -0.005(2)
C55 0.027(2) 0.055(3) 0.051(3) 0.000(2) -0.0023(18) -0.0047(19)
C56 0.037(2) 0.055(3) 0.047(3) -0.007(2) 0.0037(19) -0.017(2)
C58 0.053(3) 0.048(3) 0.059(3) 0.003(2) 0.003(2) -0.017(2)
C59 0.044(3) 0.054(3) 0.055(3) 0.006(2) 0.008(2) -0.014(2)
C61 0.042(2) 0.042(2) 0.045(2) 0.0108(19) 0.0011(19) 0.0038(19)
C62 0.0257(19) 0.041(2) 0.040(2) 0.0124(18) 0.0097(16) -0.0040(17)
O4 0.0298(14) 0.0250(13) 0.0412(15) -0.0037(11) 0.0110(11) -0.0005(11)
O6 0.0292(14) 0.0324(15) 0.0546(18) -0.0099(13) 0.0110(13) -0.0084(12)
O11 0.0328(14) 0.0386(15) 0.0323(14) 0.0079(11) 0.0103(11) -0.0024(12)
O13 0.0207(13) 0.0610(19) 0.0400(16) 0.0135(14) 0.0022(11) 0.0048(13)
O18 0.0259(13) 0.0318(14) 0.0344(14) -0.0025(11) 0.0014(11) -0.0091(11)
O20 0.0265(13) 0.0357(14) 0.0347(14) -0.0097(11) 0.0044(11) -0.0009(11)
O25 0.0286(14) 0.0481(17) 0.0331(14) 0.0128(12) 0.0032(11) -0.0069(12)
O27 0.0220(13) 0.0454(17) 0.0456(16) 0.0114(13) 0.0011(12) 0.0017(12)
O46 0.0495(19) 0.0426(18) 0.078(2) 0.0038(17) 0.0257(17) 0.0035(15)
O49 0.0424(17) 0.0449(17) 0.0442(17) 0.0021(13) 0.0076(13) -0.0063(14)
O54 0.0265(14) 0.0402(16) 0.0534(18) 0.0056(13) -0.0007(12) -0.0043(12)
O57 0.0423(17) 0.0414(16) 0.0435(17) -0.0012(13) 0.0035(13) -0.0097(13)
O60 0.0382(16) 0.0431(17) 0.0459(17) 0.0039(13) 0.0060(13) -0.0048(13)
K1 0.0368(5) 0.0295(4) 0.0428(5) -0.0033(3) 0.0095(4) 0.0000(3)
P1 0.0384(6) 0.0330(6) 0.0442(6) -0.0060(4) 0.0035(5) 0.0034(4)
F11 0.0490(15) 0.0497(16) 0.0590(17) -0.0176(13) -0.0062(13) 0.0034(12)
F12A 0.106(3) 0.0387(18) 0.055(2) 0.0007(15) -0.020(2) 0.0012(19)
F13A 0.040(2) 0.073(3) 0.118(4) -0.054(2) 0.025(2) -0.0071(18)
F14A 0.054(2) 0.087(3) 0.095(3) -0.054(3) 0.032(2) -0.021(2)
F15A 0.154(5) 0.045(2) 0.086(3) 0.017(2) -0.037(3) 0.002(3)
F12B 0.106(3) 0.0387(18) 0.055(2) 0.0007(15) -0.020(2) 0.0012(19)
F13B 0.040(2) 0.073(3) 0.118(4) -0.054(2) 0.025(2) -0.0071(18)
F14B 0.054(2) 0.087(3) 0.095(3) -0.054(3) 0.032(2) -0.021(2)
F15B 0.054(2) 0.087(3) 0.095(3) -0.054(3) 0.032(2) -0.021(2)
F16 0.0478(15) 0.0469(15) 0.0641(17) -0.0223(13) 0.0079(13) -0.0050(12)
K2 0.0350(5) 0.0322(4) 0.0357(5) 0.0002(3) 0.0034(3) 0.0003(3)
P2 0.0392(6) 0.0404(6) 0.0513(7) 0.0035(5) 0.0110(5) -0.0034(5)
F21 0.080(2) 0.0600(19) 0.072(2) 0.0186(15) 0.0261(17) -0.0065(16)
F22A 0.100(9) 0.052(4) 0.062(5) -0.010(3) 0.036(4) 0.010(4)
F23A 0.059(4) 0.068(5) 0.082(7) 0.027(4) -0.024(4) -0.018(3)
F24A 0.119(11) 0.045(3) 0.083(6) 0.007(4) 0.046(6) 0.018(5)
F25A 0.051(4) 0.080(6) 0.135(12) 0.046(6) -0.020(5) -0.016(4)
F22B 0.086(12) 0.155(18) 0.156(17) 0.107(14) 0.082(11) 0.080(13)
F23B 0.22(3) 0.115(16) 0.101(14) 0.000(10) -0.056(18) -0.102(19)
F24B 0.14(2) 0.22(3) 0.16(2) 0.10(2) 0.097(18) 0.14(2)
F25B 0.16(2) 0.165(17) 0.056(7) 0.044(8) -0.045(10) -0.126(15)
F26 0.0593(18) 0.0645(19) 0.075(2) 0.0242(16) 0.0094(15) -0.0109(15)
O70 0.0425(18) 0.058(2) 0.0489(19) -0.0002(16) 0.0035(15) -0.0063(16)
N83 0.175(8) 0.076(4) 0.100(5) -0.008(4) 0.052(5) 0.002(4)
C82 0.080(4) 0.059(4) 0.078(4) -0.012(3) 0.011(3) 0.004(3)
C81 0.112(6) 0.093(5) 0.074(5) 0.008(4) -0.013(4) -0.001(5)
C91 0.080(5) 0.079(5) 0.157(8) 0.053(5) 0.021(5) 0.005(4)
C92 0.037(3) 0.057(4) 0.146(8) 0.034(5) -0.009(4) -0.011(3)
N93 0.062(4) 0.081(4) 0.143(7) 0.015(4) -0.020(4) -0.011(3)

loop_
_atom_type_symbol
_atom_type_description
_atom_type_scat_dispersion_real
_atom_type_scat_dispersion_imag
_atom_type_scat_source
C C 0.0181 0.0091 'International Tables Vol C Tables 4.2.6.8 and 6.1.1.4'
H H 0.0000 0.0000 'International Tables Vol C Tables 4.2.6.8 and 6.1.1.4'
O O 0.0492 0.0322 'International Tables Vol C Tables 4.2.6.8 and 6.1.1.4'
F F 0.0727 0.0534 'International Tables Vol C Tables 4.2.6.8 and 6.1.1.4'
K K 0.3868 1.0657 'International Tables Vol C Tables 4.2.6.8 and 6.1.1.4'
P P 0.2955 0.4335 'International Tables Vol C Tables 4.2.6.8 and 6.1.1.4'
N N 0.0311 0.0180 'International Tables Vol C Tables 4.2.6.8 and 6.1.1.4'

loop_
_geom_angle_atom_site_label_1
_geom_angle_atom_site_label_2
_geom_angle_atom_site_label_3
_geom_angle
_geom_angle_site_symmetry_1
_geom_angle_site_symmetry_3
C6 C1 C2 116.9(3) . .
C6 C1 C28 119.4(3) . .
C2 C1 C28 123.6(3) . .
C1 C2 C3 124.0(3) . .
C4 C3 C2 116.4(3) . .
C4 C3 C7 119.8(3) . .
C2 C3 C7 123.8(3) . .
O4 C4 C5 122.5(3) . .
O4 C4 C3 116.2(3) . .
C5 C4 C3 121.3(3) . .
C6 C5 C4 120.0(3) . .
O6 C6 C5 122.2(3) . .
O6 C6 C1 116.6(3) . .
C5 C6 C1 121.3(3) . .
C3 C7 C8 112.4(3) . .
C3 C7 C29 115.7(3) . .
C8 C7 C29 108.3(3) . .
C9 C8 C13 117.8(3) . .
C9 C8 C7 121.9(3) . .
C13 C8 C7 120.2(3) . .
C9 C8 K2 80.7(2) . .
C13 C8 K2 78.0(2) . .
C7 C8 K2 115.3(2) . .
C8 C9 C10 123.1(3) . .
C8 C9 K2 76.0(2) . .
C10 C9 K2 83.7(2) . .
C11 C10 C9 116.8(3) . .
C11 C10 C14 120.4(3) . .
C9 C10 C14 122.8(3) . .
O11 C11 C12 121.7(3) . .
O11 C11 C10 116.5(3) . .
C12 C11 C10 121.7(3) . .
C13 C12 C11 119.3(3) . .
C13 C12 K2 72.9(2) . .
C11 C12 K2 82.7(2) . .
O13 C13 C12 122.9(3) . .
O13 C13 C8 115.9(3) . .
C12 C13 C8 121.2(3) . .
O13 C13 K2 108.2(2) . .
C12 C13 K2 84.1(2) . .
C8 C13 K2 78.1(2) . .
C15 C14 C10 112.8(3) . .
C15 C14 C31 114.6(3) . .
C10 C14 C31 111.1(3) . .
C16 C15 C20 117.7(3) . .
C16 C15 C14 123.7(3) . .
C20 C15 C14 118.6(3) . .
C15 C16 C17 123.1(3) . .
C18 C17 C16 116.8(3) . .
C18 C17 C21 119.4(3) . .
C16 C17 C21 123.8(3) . .
C19 C18 C17 122.9(3) . .
C19 C18 O18 120.2(3) . .
C17 C18 O18 116.9(3) . .
C18 C19 C20 118.4(3) . .
O20 C20 C19 123.0(3) . .
O20 C20 C15 115.9(3) . .
C19 C20 C15 121.1(3) . .
C22 C21 C17 111.7(3) . .
C22 C21 C33 110.3(3) . .
C17 C21 C33 114.1(3) . .
C23 C22 C27 117.5(3) . .
C23 C22 C21 121.8(3) . .
C27 C22 C21 120.6(3) . .
C23 C22 K1 87.7(2) . .
C27 C22 K1 70.4(2) . .
C21 C22 K1 112.7(2) . .
C22 C23 C24 123.2(3) . .
C25 C24 C23 117.6(3) . .
C25 C24 C28 122.3(3) . .
C23 C24 C28 120.1(3) . .
O25 C25 C24 116.6(3) . .
O25 C25 C26 122.1(3) . .
C24 C25 C26 121.2(3) . .
O25 C25 K1 120.6(2) . .
C24 C25 K1 86.3(2) . .
C26 C25 K1 67.7(2) . .
C27 C26 C25 119.8(3) . .
C27 C26 K1 74.7(2) . .
C25 C26 K1 89.0(2) . .
O27 C27 C26 124.0(3) . .
O27 C27 C22 115.3(3) . .
C26 C27 C22 120.7(3) . .
O27 C27 K1 103.8(2) . .
C26 C27 K1 80.4(2) . .
C22 C27 K1 85.1(2) . .
C1 C28 C24 112.1(3) . .
C1 C28 C35 113.2(3) . .
C24 C28 C35 109.9(3) . .
C30 C29 C7 114.3(3) . .
C32 C31 C14 113.0(3) . .
C34 C33 C21 113.4(4) . .
C36 C35 C28 113.7(3) . .
O4 C41 C42 107.5(3) . .
O43A C42 C41 109.6(3) . .
C42 O43A C44A 108.1(4) . .
C42 O43A K2 123.0(2) . .
C44A O43A K2 119.7(3) . .
C45A C44A O43A 107.3(5) . .
C44A C45A O46 108.7(5) . .
O46 C47 C48 108.9(4) . .
O49 C48 C47 109.0(4) . .
O49 C50 C51 115.0(4) . .
O11 C51 C50 113.0(3) . .
O18 C52 C53 108.8(4) . .
O54 C53 C52 108.7(4) . .
O54 C55 C56 108.4(4) . .
O57 C56 C55 109.2(4) . .
O57 C58 C59 109.4(4) . .
O60 C59 C58 109.5(4) . .
O60 C61 C62 114.6(3) . .
O25 C62 C61 111.9(3) . .
C4 O4 C41 116.4(3) . .
C4 O4 K2 115.0(2) . .
C41 O4 K2 101.1(2) . .
C6 O6 C37 117.4(3) . .
C11 O11 C51 117.9(3) . .
C13 O13 C38 117.3(3) . .
C18 O18 C52 115.7(3) . .
C18 O18 K1 122.8(2) . .
C52 O18 K1 117.0(2) . .
C20 O20 C39 116.3(3) . .
C20 O20 K2 121.6(2) . .
C39 O20 K2 102.5(2) . .
C25 O25 C62 119.7(3) . .
C27 O27 C40 117.8(3) . .
C47 O46 C45A 108.4(4) . .
C47 O46 K2 108.9(3) . .
C45A O46 K2 108.9(3) . .
C48 O49 C50 112.0(4) . .
C48 O49 K2 119.8(3) . .
C50 O49 K2 127.1(3) . .
C55 O54 C53 112.7(3) . .
C55 O54 K1 117.6(3) . .
C53 O54 K1 117.3(2) . .
C56 O57 C58 110.9(3) . .
C56 O57 K1 112.9(2) . .
C58 O57 K1 107.0(3) . .
C61 O60 C59 112.0(3) . .
C61 O60 K1 128.8(2) . .
C59 O60 K1 115.8(3) . .
F13A K1 F16 48.75(9) . .
F13A K1 O18 99.69(12) . .
F16 K1 O18 76.58(8) . .
F13A K1 O60 92.66(12) . .
F16 K1 O60 117.32(9) . .
O18 K1 O60 165.72(9) . .
F13A K1 O57 78.35(10) . .
F16 K1 O57 126.98(9) . .
O18 K1 O57 115.05(9) . .
O60 K1 O57 60.37(9) . .
F13A K1 F15B 28.5(9) . .
F16 K1 F15B 42.5(7) . .
O18 K1 F15B 71.2(9) . .
O60 K1 F15B 120.8(9) . .
O57 K1 F15B 90.0(6) . .
F13A K1 O54 74.95(14) . .
F16 K1 O54 98.36(9) . .
O18 K1 O54 58.43(8) . .
O60 K1 O54 119.02(9) . .
O57 K1 O54 58.66(8) . .
F15B K1 O54 59.2(9) . .
F13A K1 F13B 17.5(9) . .
F16 K1 F13B 41.6(7) . .
O18 K1 F13B 108.1(9) . .
O60 K1 F13B 85.7(8) . .
O57 K1 F13B 88.7(7) . .
F15B K1 F13B 40.3(13) . .
O54 K1 F13B 92.3(9) . .
F13A K1 C27 166.78(14) . .
F16 K1 C27 138.15(9) . .
O18 K1 C27 74.85(9) . .
O60 K1 C27 91.54(10) . .
O57 K1 C27 92.91(10) . .
F15B K1 C27 143.7(10) . .
O54 K1 C27 92.06(9) . .
F13B K1 C27 175.6(10) . .
F13A K1 C26 158.92(11) . .
F16 K1 C26 146.05(9) . .
O18 K1 C26 99.48(9) . .
O60 K1 C26 67.31(9) . .
O57 K1 C26 85.65(9) . .
F15B K1 C26 166.9(10) . .
O54 K1 C26 108.24(9) . .
F13B K1 C26 151.5(9) . .
C27 K1 C26 24.87(10) . .
F13A K1 C22 158.13(11) . .
F16 K1 C22 113.63(8) . .
O18 K1 C22 60.12(8) . .
O60 K1 C22 108.52(9) . .
O57 K1 C22 116.49(9) . .
F15B K1 C22 130.7(9) . .
O54 K1 C22 98.43(9) . .
F13B K1 C22 154.6(6) . .
C27 K1 C22 24.53(9) . .
C26 K1 C22 42.93(9) . .
F13A K1 C25 149.37(14) . .
F16 K1 C25 125.19(9) . .
O18 K1 C25 107.79(8) . .
O60 K1 C25 62.32(9) . .
O57 K1 C25 101.26(9) . .
F15B K1 C25 167.7(7) . .
O54 K1 C25 131.38(9) . .
F13B K1 C25 133.9(10) . .
C27 K1 C25 41.75(9) . .
C26 K1 C25 23.36(9) . .
C22 K1 C25 47.88(9) . .
F15B P1 F13B 84(2) . .
F13B P1 F15A 121.6(16) . .
F15B P1 F12B 163.5(17) . .
F13B P1 F12B 90(2) . .
F15A P1 F12B 144.9(16) . .
F15B P1 F14A 127.8(16) . .
F13B P1 F14A 146.2(17) . .
F15A P1 F14A 90.6(3) . .
F12B P1 F14A 55.8(15) . .
F15B P1 F12A 141.7(17) . .
F13B P1 F12A 58.1(16) . .
F15A P1 F12A 179.1(3) . .
F14A P1 F12A 89.8(3) . .
F15B P1 F14B 89(2) . .
F13B P1 F14B 163.4(17) . .
F15A P1 F14B 52.3(17) . .
F12B P1 F14B 93(2) . .
F12A P1 F14B 128.3(18) . .
F15B P1 F13A 53.3(16) . .
F15A P1 F13A 90.4(3) . .
F12B P1 F13A 123.3(16) . .
F14A P1 F13A 178.9(3) . .
F12A P1 F13A 89.2(3) . .
F14B P1 F13A 141.9(18) . .
F15B P1 F11 97.0(12) . .
F13B P1 F11 99.2(12) . .
F15A P1 F11 89.8(2) . .
F12B P1 F11 99.1(11) . .
F14A P1 F11 89.81(17) . .
F12A P1 F11 89.40(17) . .
F14B P1 F11 96.3(11) . .
F13A P1 F11 89.78(17) . .
F15B P1 F16 82.6(12) . .
F13B P1 F16 80.7(12) . .
F15A P1 F16 89.9(2) . .
F12B P1 F16 81.3(11) . .
F14A P1 F16 90.50(17) . .
F12A P1 F16 90.88(17) . .
F14B P1 F16 83.8(11) . .
F13A P1 F16 89.92(17) . .
F11 P1 F16 179.58(17) . .
F15B P1 K1 48.7(15) . .
F13B P1 K1 52.5(14) . .
F15A P1 K1 79.5(2) . .
F12B P1 K1 116.1(12) . .
F14A P1 K1 135.97(14) . .
F12A P1 K1 100.73(15) . .
F14B P1 K1 111.9(14) . .
F11 P1 K1 132.42(11) . .
F16 P1 K1 47.21(10) . .
P1 F11 K2 156.48(17) . 3
P1 F13A K1 111.01(17) . .
P1 F13B K1 103.3(19) . .
P1 F15B K1 108(2) . .
P1 F16 K1 107.45(13) . .
O70 K2 O49 138.49(10) . .
O70 K2 O43A 86.71(11) . .
O49 K2 O43A 116.55(10) . .
O70 K2 F11 71.13(10) . 3
O49 K2 F11 77.12(9) . 3
O43A K2 F11 84.71(10) . 3
O70 K2 O46 133.97(11) . .
O49 K2 O46 58.73(10) . .
O43A K2 O46 58.00(10) . .
F11 K2 O46 76.64(10) 3 .
O70 K2 O20 71.35(9) . .
O49 K2 O20 77.50(8) . .
O43A K2 O20 156.37(11) . .
F11 K2 O20 80.04(8) 3 .
O46 K2 O20 133.77(9) . .
O70 K2 O4 68.98(9) . .
O49 K2 O4 152.39(9) . .
O43A K2 O4 57.08(8) . .
F11 K2 O4 125.04(8) 3 .
O46 K2 O4 106.80(9) . .
O20 K2 O4 119.28(7) . .
O70 K2 C13 129.59(11) . .
O49 K2 C13 82.97(9) . .
O43A K2 C13 98.51(11) . .
F11 K2 C13 159.01(9) 3 .
O46 K2 C13 87.45(10) . .
O20 K2 C13 102.21(8) . .
O4 K2 C13 72.42(8) . .
O70 K2 C8 106.01(10) . .
O49 K2 C8 101.48(9) . .
O43A K2 C8 103.20(11) . .
F11 K2 C8 171.56(9) 3 .
O46 K2 C8 109.94(10) . .
O20 K2 C8 91.53(8) . .
O4 K2 C8 59.08(8) . .
C13 K2 C8 23.90(9) . .
O70 K2 C9 96.12(10) . .
O49 K2 C9 97.10(9) . .
O43A K2 C9 124.51(10) . .
F11 K2 C9 148.22(9) 3 .
O46 K2 C9 127.31(10) . .
O20 K2 C9 68.24(8) . .
O4 K2 C9 72.43(8) . .
C13 K2 C9 40.86(8) . .
C8 K2 C9 23.34(9) . .
O70 K2 C12 142.84(11) . .
O49 K2 C12 61.06(9) . .
O43A K2 C12 113.57(11) . .
F11 K2 C12 138.17(9) 3 .
O46 K2 C12 82.15(10) . .
O20 K2 C12 89.69(8) . .
O4 K2 C12 95.39(8) . .
C13 K2 C12 23.04(9) . .
C8 K2 C12 41.10(9) . .
C9 K2 C12 46.74(9) . .
F23B P2 F25B 178.8(16) . .
F23B P2 F24A 72.8(14) . .
F25B P2 F24A 106.1(12) . .
F23B P2 F24B 94.3(17) . .
F25B P2 F24B 84.7(17) . .
F23B P2 F25A 162.5(14) . .
F24A P2 F25A 92.4(8) . .
F24B P2 F25A 70.3(14) . .
F23B P2 F22A 105.3(13) . .
F25B P2 F22A 75.8(12) . .
F24A P2 F22A 177.8(8) . .
F24B P2 F22A 159.3(14) . .
F25A P2 F22A 89.3(8) . .
F23B P2 F22B 92.2(16) . .
F25B P2 F22B 88.8(15) . .
F24A P2 F22B 162.9(11) . .
F24B P2 F22B 172.9(16) . .
F25A P2 F22B 103.7(11) . .
F23B P2 F21 84.1(10) . .
F25B P2 F21 96.5(8) . .
F24A P2 F21 93.2(5) . .
F24B P2 F21 90.0(11) . .
F25A P2 F21 87.6(5) . .
F22A P2 F21 85.4(5) . .
F22B P2 F21 93.5(8) . .
F23B P2 F26 95.9(10) . .
F25B P2 F26 83.6(8) . .
F24A P2 F26 88.5(5) . .
F24B P2 F26 91.7(11) . .
F25A P2 F26 92.9(5) . .
F22A P2 F26 92.9(5) . .
F22B P2 F26 84.8(8) . .
F21 P2 F26 178.3(2) . .
F25B P2 F23A 162.8(12) . .
F24A P2 F23A 88.6(8) . .
F24B P2 F23A 110.6(14) . .
F25A P2 F23A 178.8(7) . .
F22A P2 F23A 89.7(7) . .
F22B P2 F23A 75.5(11) . .
F21 P2 F23A 91.5(5) . .
F26 P2 F23A 88.0(5) . .
N83 C82 C81 179.3(9) . .
N93 C92 C91 178.4(8) . .

loop_
_geom_bond_atom_site_label_1
_geom_bond_atom_site_label_2
_geom_bond_distance
_geom_bond_site_symmetry_2
C1 C6 1.391(5) .
C1 C2 1.395(5) .
C1 C28 1.526(5) .
C2 C3 1.400(5) .
C3 C4 1.397(5) .
C3 C7 1.517(5) .
C4 O4 1.377(4) .
C4 C5 1.393(5) .
C5 C6 1.386(5) .
C6 O6 1.376(4) .
C7 C8 1.526(5) .
C7 C29 1.542(5) .
C8 C9 1.382(5) .
C8 C13 1.402(5) .
C8 K2 3.385(4) .
C9 C10 1.404(5) .
C9 K2 3.442(4) .
C10 C11 1.398(5) .
C10 C14 1.513(5) .
C11 O11 1.380(4) .
C11 C12 1.389(5) .
C12 C13 1.385(5) .
C12 K2 3.522(4) .
C13 O13 1.380(5) .
C13 K2 3.384(4) .
C14 C15 1.513(5) .
C14 C31 1.542(5) .
C15 C16 1.385(5) .
C15 C20 1.403(5) .
C16 C17 1.397(5) .
C17 C18 1.387(5) .
C17 C21 1.525(5) .
C18 C19 1.380(5) .
C18 O18 1.392(4) .
C19 C20 1.397(5) .
C20 O20 1.379(4) .
C21 C22 1.520(5) .
C21 C33 1.539(5) .
C22 C23 1.390(5) .
C22 C27 1.405(5) .
C22 K1 3.372(4) .
C23 C24 1.397(5) .
C24 C25 1.386(5) .
C24 C28 1.529(5) .
C25 O25 1.381(4) .
C25 C26 1.397(5) .
C25 K1 3.522(4) .
C26 C27 1.390(5) .
C26 K1 3.259(4) .
C27 O27 1.367(5) .
C27 K1 3.188(4) .
C28 C35 1.546(5) .
C29 C30 1.517(5) .
C31 C32 1.522(6) .
C33 C34 1.491(6) .
C35 C36 1.519(5) .
C37 O6 1.437(5) .
C38 O13 1.424(5) .
C39 O20 1.430(5) .
C40 O27 1.429(5) .
C41 O4 1.436(4) .
C41 C42 1.499(6) .
C42 O43A 1.393(5) .
O43A C44A 1.476(6) .
O43A K2 2.805(3) .
C44A C45A 1.428(9) .
C45A O46 1.430(6) .
C47 O46 1.415(6) .
C47 C48 1.487(7) .
C48 O49 1.418(6) .
C50 O49 1.428(6) .
C50 C51 1.515(6) .
C51 O11 1.448(5) .
C52 O18 1.438(5) .
C52 C53 1.490(6) .
C53 O54 1.420(5) .
C55 O54 1.412(5) .
C55 C56 1.504(7) .
C56 O57 1.414(5) .
C58 O57 1.431(6) .
C58 C59 1.488(7) .
C59 O60 1.447(6) .
C61 O60 1.433(5) .
C61 C62 1.513(6) .
C62 O25 1.434(5) .
O4 K2 3.113(3) .
O18 K1 2.817(3) .
O20 K2 3.020(3) .
O46 K2 2.926(3) .
O49 K2 2.799(3) .
O54 K1 2.872(3) .
O57 K1 2.860(3) .
O60 K1 2.853(3) .
K1 F13A 2.728(3) .
K1 F16 2.785(3) .
K1 F15B 2.87(3) .
K1 F13B 2.95(3) .
P1 F15B 1.48(4) .
P1 F13B 1.53(4) .
P1 F15A 1.566(4) .
P1 F12B 1.57(3) .
P1 F14A 1.575(4) .
P1 F12A 1.579(3) .
P1 F14B 1.59(4) .
P1 F13A 1.596(4) .
P1 F11 1.597(3) .
P1 F16 1.624(3) .
F11 K2 2.839(3) 3
K2 O70 2.735(4) .
K2 F11 2.838(3) 3
P2 F23B 1.51(2) .
P2 F25B 1.553(18) .
P2 F24A 1.560(12) .
P2 F24B 1.56(3) .
P2 F25A 1.561(13) .
P2 F22A 1.562(9) .
P2 F22B 1.58(2) .
P2 F21 1.588(3) .
P2 F26 1.601(3) .
P2 F23A 1.604(13) .
N83 C82 1.144(9) .
C82 C81 1.402(10) .
C91 C92 1.449(13) .
C92 N93 1.128(10) .

loop_
_geom_hbond_atom_site_label_D
_geom_hbond_atom_site_label_H
_geom_hbond_atom_site_label_A
_geom_hbond_distance_DH
_geom_hbond_distance_HA
_geom_hbond_distance_DA
_geom_hbond_angle_DHA
_geom_hbond_site_symmetry_A
O70 H70A F16 0.92(7) 2.25(7) 3.111(4) 156(6) .
O70 H70B F14A 0.95(7) 2.10(7) 3.004(5) 160(5) 3
O70 H70B F14B 0.95(7) 2.25(7) 3.13(3) 154(5) 3
O70 H70B F14A 0.95(7) 2.47(6) 3.049(5) 119(5) .

loop_
_geom_torsion_atom_site_label_1
_geom_torsion_atom_site_label_2
_geom_torsion_atom_site_label_3
_geom_torsion_atom_site_label_4
_geom_torsion
_geom_torsion_site_symmetry_4
C6 C1 C2 C3 -2.1(5) .
C28 C1 C2 C3 175.4(3) .
C1 C2 C3 C4 1.5(5) .
C1 C2 C3 C7 -176.7(3) .
C2 C3 C4 O4 -179.2(3) .
C7 C3 C4 O4 -0.9(5) .
C2 C3 C4 C5 0.5(5) .
C7 C3 C4 C5 178.8(3) .
O4 C4 C5 C6 177.8(3) .
C3 C4 C5 C6 -1.8(6) .
C4 C5 C6 O6 -179.0(3) .
C4 C5 C6 C1 1.2(6) .
C2 C1 C6 O6 -179.1(3) .
C28 C1 C6 O6 3.3(5) .
C2 C1 C6 C5 0.7(5) .
C28 C1 C6 C5 -177.0(3) .
C4 C3 C7 C8 79.2(4) .
C2 C3 C7 C8 -102.6(4) .
C4 C3 C7 C29 -155.7(3) .
C2 C3 C7 C29 22.5(5) .
C3 C7 C8 C9 37.0(5) .
C29 C7 C8 C9 -92.1(4) .
C3 C7 C8 C13 -148.3(3) .
C29 C7 C8 C13 82.6(4) .
C3 C7 C8 K2 -57.8(3) .
C29 C7 C8 K2 173.2(2) .
C13 C8 C9 C10 -1.6(5) .
C7 C8 C9 C10 173.2(3) .
K2 C8 C9 C10 -72.7(3) .
C13 C8 C9 K2 71.1(3) .
C7 C8 C9 K2 -114.1(3) .
C8 C9 C10 C11 -1.3(5) .
K2 C9 C10 C11 -70.0(3) .
C8 C9 C10 C14 179.5(3) .
K2 C9 C10 C14 110.7(3) .
C9 C10 C11 O11 -173.1(3) .
C14 C10 C11 O11 6.1(5) .
C9 C10 C11 C12 3.1(5) .
C14 C10 C11 C12 -177.7(3) .
O11 C11 C12 C13 174.1(3) .
C10 C11 C12 C13 -1.9(6) .
O11 C11 C12 K2 -120.2(3) .
C10 C11 C12 K2 63.8(3) .
C11 C12 C13 O13 178.9(4) .
K2 C12 C13 O13 107.9(4) .
C11 C12 C13 C8 -1.2(6) .
K2 C12 C13 C8 -72.2(3) .
C11 C12 C13 K2 71.0(3) .
C9 C8 C13 O13 -177.2(3) .
C7 C8 C13 O13 7.8(5) .
K2 C8 C13 O13 -104.7(3) .
C9 C8 C13 C12 2.9(5) .
C7 C8 C13 C12 -172.0(3) .
K2 C8 C13 C12 75.5(3) .
C9 C8 C13 K2 -72.6(3) .
C7 C8 C13 K2 112.5(3) .
C11 C10 C14 C15 148.9(3) .
C9 C10 C14 C15 -31.9(5) .
C11 C10 C14 C31 -80.8(4) .
C9 C10 C14 C31 98.4(4) .
C10 C14 C15 C16 107.9(4) .
C31 C14 C15 C16 -20.5(5) .
C10 C14 C15 C20 -75.5(4) .
C31 C14 C15 C20 156.1(3) .
C20 C15 C16 C17 -2.2(5) .
C14 C15 C16 C17 174.4(3) .
C15 C16 C17 C18 0.8(5) .
C15 C16 C17 C21 -177.6(3) .
C16 C17 C18 C19 1.5(5) .
C21 C17 C18 C19 180.0(3) .
C16 C17 C18 O18 -179.4(3) .
C21 C17 C18 O18 -0.9(5) .
C17 C18 C19 C20 -2.3(5) .
O18 C18 C19 C20 178.6(3) .
C18 C19 C20 O20 -179.8(3) .
C18 C19 C20 C15 0.8(5) .
C16 C15 C20 O20 -178.1(3) .
C14 C15 C20 O20 5.2(5) .
C16 C15 C20 C19 1.3(5) .
C14 C15 C20 C19 -175.5(3) .
C18 C17 C21 C22 75.5(4) .
C16 C17 C21 C22 -106.1(4) .
C18 C17 C21 C33 -158.6(3) .
C16 C17 C21 C33 19.7(5) .
C17 C21 C22 C23 40.7(4) .
C33 C21 C22 C23 -87.2(4) .
C17 C21 C22 C27 -141.2(3) .
C33 C21 C22 C27 90.9(4) .
C17 C21 C22 K1 -61.3(3) .
C33 C21 C22 K1 170.8(2) .
C27 C22 C23 C24 -0.4(5) .
C21 C22 C23 C24 177.7(3) .
K1 C22 C23 C24 -66.9(3) .
C22 C23 C24 C25 0.8(5) .
C22 C23 C24 C28 -176.8(3) .
C23 C24 C25 O25 -176.4(3) .
C28 C24 C25 O25 1.1(5) .
C23 C24 C25 C26 -0.1(5) .
C28 C24 C25 C26 177.4(3) .
C23 C24 C25 K1 60.9(3) .
C28 C24 C25 K1 -121.5(3) .
O25 C25 C26 C27 175.2(3) .
C24 C25 C26 C27 -0.9(6) .
K1 C25 C26 C27 -71.7(3) .
O25 C25 C26 K1 -113.1(3) .
C24 C25 C26 K1 70.7(3) .
C25 C26 C27 O27 179.9(4) .
K1 C26 C27 O27 100.2(4) .
C25 C26 C27 C22 1.3(6) .
K1 C26 C27 C22 -78.4(3) .
C25 C26 C27 K1 79.7(3) .
C23 C22 C27 O27 -179.4(3) .
C21 C22 C27 O27 2.5(5) .
K1 C22 C27 O27 -102.9(3) .
C23 C22 C27 C26 -0.6(5) .
C21 C22 C27 C26 -178.8(3) .
K1 C22 C27 C26 75.8(3) .
C23 C22 C27 K1 -76.5(3) .
C21 C22 C27 K1 105.4(3) .
C6 C1 C28 C24 -71.0(4) .
C2 C1 C28 C24 111.5(4) .
C6 C1 C28 C35 163.9(3) .
C2 C1 C28 C35 -13.5(5) .
C25 C24 C28 C1 137.2(4) .
C23 C24 C28 C1 -45.4(4) .
C25 C24 C28 C35 -96.0(4) .
C23 C24 C28 C35 81.5(4) .
C3 C7 C29 C30 65.0(4) .
C8 C7 C29 C30 -167.8(3) .
C15 C14 C31 C32 -65.9(4) .
C10 C14 C31 C32 164.8(3) .
C22 C21 C33 C34 -168.8(4) .
C17 C21 C33 C34 64.6(5) .
C1 C28 C35 C36 -164.4(3) .
C24 C28 C35 C36 69.4(4) .
O4 C41 C42 O43A -69.2(4) .
C41 C42 O43A C44A 176.1(4) .
C41 C42 O43A K2 29.7(5) .
C42 O43A C44A C45A 175.3(5) .
K2 O43A C44A C45A -36.9(6) .
O43A C44A C45A O46 66.8(7) .
O46 C47 C48 O49 -65.5(6) .
O49 C50 C51 O11 -86.8(5) .
O18 C52 C53 O54 -61.4(5) .
O54 C55 C56 O57 64.8(5) .
O57 C58 C59 O60 -67.3(5) .
O60 C61 C62 O25 -90.8(4) .
C5 C4 O4 C41 -18.6(5) .
C3 C4 O4 C41 161.1(3) .
C5 C4 O4 K2 99.4(3) .
C3 C4 O4 K2 -80.9(3) .
C42 C41 O4 C4 -168.2(3) .
C42 C41 O4 K2 66.4(3) .
C5 C6 O6 C37 17.8(5) .
C1 C6 O6 C37 -162.5(3) .
C12 C11 O11 C51 50.6(5) .
C10 C11 O11 C51 -133.2(4) .
C50 C51 O11 C11 62.3(5) .
C12 C13 O13 C38 -1.4(6) .
C8 C13 O13 C38 178.7(4) .
K2 C13 O13 C38 93.4(4) .
C19 C18 O18 C52 -58.4(5) .
C17 C18 O18 C52 122.5(4) .
C19 C18 O18 K1 97.1(3) .
C17 C18 O18 K1 -82.0(3) .
C53 C52 O18 C18 -152.7(3) .
C53 C52 O18 K1 50.4(4) .
C19 C20 O20 C39 32.4(5) .
C15 C20 O20 C39 -148.2(3) .
C19 C20 O20 K2 -93.5(4) .
C15 C20 O20 K2 85.8(3) .
C24 C25 O25 C62 -145.1(3) .
C26 C25 O25 C62 38.6(5) .
K1 C25 O25 C62 -42.8(4) .
C61 C62 O25 C25 74.4(4) .
C26 C27 O27 C40 -3.8(6) .
C22 C27 O27 C40 174.9(3) .
K1 C27 O27 C40 83.9(3) .
C48 C47 O46 C45A 177.8(5) .
C48 C47 O46 K2 59.5(5) .
C44A C45A O46 C47 178.5(5) .
C44A C45A O46 K2 -63.2(6) .
C47 C48 O49 C50 -154.2(4) .
C47 C48 O49 K2 36.9(5) .
C51 C50 O49 C48 -74.2(5) .
C51 C50 O49 K2 93.7(4) .
C56 C55 O54 C53 178.7(4) .
C56 C55 O54 K1 -40.1(4) .
C52 C53 O54 C55 -174.2(4) .
C52 C53 O54 K1 44.4(5) .
C55 C56 O57 C58 -177.1(4) .
C55 C56 O57 K1 -57.0(4) .
C59 C58 O57 C56 -171.7(4) .
C59 C58 O57 K1 64.9(4) .
C62 C61 O60 C59 -80.8(5) .
C62 C61 O60 K1 77.1(4) .
C58 C59 O60 C61 -166.7(4) .
C58 C59 O60 K1 32.3(5) .
C18 O18 K1 F13A -109.3(3) .
C52 O18 K1 F13A 45.8(3) .
C18 O18 K1 F16 -66.1(2) .
C52 O18 K1 F16 89.1(3) .
C18 O18 K1 O60 101.2(4) .
C52 O18 K1 O60 -103.7(4) .
C18 O18 K1 O57 169.1(2) .
C52 O18 K1 O57 -35.7(3) .
C18 O18 K1 F15B -110.1(8) .
C52 O18 K1 F15B 45.1(8) .
C18 O18 K1 O54 -174.8(3) .
C52 O18 K1 O54 -19.7(3) .
C18 O18 K1 F13B -93.5(9) .
C52 O18 K1 F13B 61.6(9) .
C18 O18 K1 C27 83.0(3) .
C52 O18 K1 C27 -121.8(3) .
C18 O18 K1 C26 79.5(3) .
C52 O18 K1 C26 -125.3(3) .
C18 O18 K1 C22 61.7(2) .
C52 O18 K1 C22 -143.2(3) .
C18 O18 K1 C25 57.0(3) .
C52 O18 K1 C25 -147.8(3) .
C61 O60 K1 F13A 127.1(3) .
C59 O60 K1 F13A -75.7(3) .
C61 O60 K1 F16 83.0(3) .
C59 O60 K1 F16 -119.7(3) .
C61 O60 K1 O18 -83.0(5) .
C59 O60 K1 O18 74.2(5) .
C61 O60 K1 O57 -158.0(3) .
C59 O60 K1 O57 -0.7(3) .
C61 O60 K1 F15B 131.9(9) .
C59 O60 K1 F15B -70.9(10) .
C61 O60 K1 O54 -158.7(3) .
C59 O60 K1 O54 -1.4(3) .
C61 O60 K1 F13B 111.0(9) .
C59 O60 K1 F13B -91.7(8) .
C61 O60 K1 C27 -65.5(3) .
C59 O60 K1 C27 91.8(3) .
C61 O60 K1 C26 -59.7(3) .
C59 O60 K1 C26 97.5(3) .
C61 O60 K1 C22 -47.4(3) .
C59 O60 K1 C22 109.8(3) .
C61 O60 K1 C25 -34.5(3) .
C59 O60 K1 C25 122.8(3) .
C56 O57 K1 F13A -54.2(3) .
C58 O57 K1 F13A 68.1(3) .
C56 O57 K1 F16 -50.6(3) .
C58 O57 K1 F16 71.6(3) .
C56 O57 K1 O18 41.2(3) .
C58 O57 K1 O18 163.4(3) .
C56 O57 K1 O60 -154.1(3) .
C58 O57 K1 O60 -31.8(3) .
C56 O57 K1 F15B -28.0(10) .
C58 O57 K1 F15B 94.3(10) .
C56 O57 K1 O54 25.2(3) .
C58 O57 K1 O54 147.4(3) .
C56 O57 K1 F13B -68.3(10) .
C58 O57 K1 F13B 54.0(10) .
C56 O57 K1 C27 115.8(3) .
C58 O57 K1 C27 -121.9(3) .
C56 O57 K1 C26 139.6(3) .
C58 O57 K1 C26 -98.1(3) .
C56 O57 K1 C22 108.8(3) .
C58 O57 K1 C22 -129.0(3) .
C56 O57 K1 C25 157.1(3) .
C58 O57 K1 C25 -80.7(3) .
C55 O54 K1 F13A 94.7(3) .
C53 O54 K1 F13A -125.9(3) .
C55 O54 K1 F16 137.8(3) .
C53 O54 K1 F16 -82.7(3) .
C55 O54 K1 O18 -153.6(3) .
C53 O54 K1 O18 -14.2(3) .
C55 O54 K1 O60 10.1(3) .
C53 O54 K1 O60 149.5(3) .
C55 O54 K1 O57 9.3(3) .
C53 O54 K1 O57 148.8(3) .
C55 O54 K1 F15B 120.6(9) .
C53 O54 K1 F15B -100.0(9) .
C55 O54 K1 F13B 96.5(7) .
C53 O54 K1 F13B -124.1(7) .
C55 O54 K1 C27 -82.8(3) .
C53 O54 K1 C27 56.6(3) .
C55 O54 K1 C26 -63.5(3) .
C53 O54 K1 C26 75.9(3) .
C55 O54 K1 C22 -106.6(3) .
C53 O54 K1 C22 32.8(3) .
C55 O54 K1 C25 -67.2(3) .
C53 O54 K1 C25 72.2(3) .
O27 C27 K1 F13A -1.7(6) .
C26 C27 K1 F13A 121.2(5) .
C22 C27 K1 F13A -116.5(5) .
O27 C27 K1 F16 113.9(2) .
C26 C27 K1 F16 -123.2(2) .
C22 C27 K1 F16 -1.0(3) .
O27 C27 K1 O18 65.4(2) .
C26 C27 K1 O18 -171.7(2) .
C22 C27 K1 O18 -49.5(2) .
O27 C27 K1 O60 -110.2(2) .
C26 C27 K1 O60 12.7(2) .
C22 C27 K1 O60 134.9(2) .
O27 C27 K1 O57 -49.8(2) .
C26 C27 K1 O57 73.1(2) .
C22 C27 K1 O57 -164.6(2) .
O27 C27 K1 F15B 44.1(11) .
C26 C27 K1 F15B 167.0(11) .
C22 C27 K1 F15B -70.7(11) .
O27 C27 K1 O54 8.9(2) .
C26 C27 K1 O54 131.8(2) .
C22 C27 K1 O54 -105.9(2) .
O27 C27 K1 C26 -122.9(4) .
C22 C27 K1 C26 122.2(3) .
O27 C27 K1 C22 114.9(3) .
C26 C27 K1 C22 -122.2(3) .
O27 C27 K1 C25 -153.5(3) .
C26 C27 K1 C25 -30.6(2) .
C22 C27 K1 C25 91.7(2) .
C27 C26 K1 F13A -147.1(4) .
C25 C26 K1 F13A 91.6(4) .
C27 C26 K1 F16 88.1(3) .
C25 C26 K1 F16 -33.2(3) .
C27 C26 K1 O18 8.1(2) .
C25 C26 K1 O18 -113.2(2) .
C27 C26 K1 O60 -166.2(2) .
C25 C26 K1 O60 72.4(2) .
C27 C26 K1 O57 -106.6(2) .
C25 C26 K1 O57 132.1(2) .
C27 C26 K1 F15B -36(3) .
C25 C26 K1 F15B -157(3) .
C27 C26 K1 O54 -51.6(2) .
C25 C26 K1 O54 -173.0(2) .
C27 C26 K1 F13B 174.2(15) .
C25 C26 K1 F13B 52.8(15) .
C25 C26 K1 C27 -121.4(3) .
C27 C26 K1 C22 31.0(2) .
C25 C26 K1 C22 -90.3(2) .
C27 C26 K1 C25 121.4(3) .
C23 C22 K1 F13A -93.0(4) .
C27 C22 K1 F13A 146.7(4) .
C21 C22 K1 F13A 30.8(5) .
C23 C22 K1 F16 -60.3(2) .
C27 C22 K1 F16 179.3(2) .
C21 C22 K1 F16 63.4(2) .
C23 C22 K1 O18 -117.4(2) .
C27 C22 K1 O18 122.2(2) .
C21 C22 K1 O18 6.3(2) .
C23 C22 K1 O60 72.1(2) .
C27 C22 K1 O60 -48.3(2) .
C21 C22 K1 O60 -164.2(2) .
C23 C22 K1 O57 137.6(2) .
C27 C22 K1 O57 17.2(2) .
C21 C22 K1 O57 -98.7(2) .
C23 C22 K1 F15B -107.1(10) .
C27 C22 K1 F15B 132.5(10) .
C21 C22 K1 F15B 16.6(11) .
C23 C22 K1 O54 -163.3(2) .
C27 C22 K1 O54 76.3(2) .
C21 C22 K1 O54 -39.6(2) .
C23 C22 K1 F13B -49(2) .
C27 C22 K1 F13B -170(2) .
C21 C22 K1 F13B 74(2) .
C23 C22 K1 C27 120.4(3) .
C21 C22 K1 C27 -115.9(3) .
C23 C22 K1 C26 88.9(2) .
C27 C22 K1 C26 -31.5(2) .
C21 C22 K1 C26 -147.4(3) .
C23 C22 K1 C25 56.6(2) .
C27 C22 K1 C25 -63.8(2) .
C21 C22 K1 C25 -179.7(3) .
O25 C25 K1 F13A -20.0(4) .
C24 C25 K1 F13A 98.9(3) .
C26 C25 K1 F13A -135.1(3) .
O25 C25 K1 F16 -86.9(3) .
C24 C25 K1 F16 32.0(2) .
C26 C25 K1 F16 158.0(2) .
O25 C25 K1 O18 -172.8(2) .
C24 C25 K1 O18 -53.8(2) .
C26 C25 K1 O18 72.1(2) .
O25 C25 K1 O60 18.4(2) .
C24 C25 K1 O60 137.4(2) .
C26 C25 K1 O60 -96.7(2) .
O25 C25 K1 O57 66.1(3) .
C24 C25 K1 O57 -175.0(2) .
C26 C25 K1 O57 -49.0(2) .
O25 C25 K1 F15B -89(4) .
C24 C25 K1 F15B 30(4) .
C26 C25 K1 F15B 156(4) .
O25 C25 K1 O54 124.0(2) .
C24 C25 K1 O54 -117.1(2) .
C26 C25 K1 O54 8.9(3) .
O25 C25 K1 F13B -33.2(9) .
C24 C25 K1 F13B 85.8(9) .
C26 C25 K1 F13B -148.2(9) .
O25 C25 K1 C27 147.7(3) .
C24 C25 K1 C27 -93.3(2) .
C26 C25 K1 C27 32.6(2) .
O25 C25 K1 C26 115.1(4) .
C24 C25 K1 C26 -126.0(3) .
O25 C25 K1 C22 -178.3(3) .
C24 C25 K1 C22 -59.3(2) .
C26 C25 K1 C22 66.7(2) .
F13A K1 P1 F15B 75.9(18) .
F16 K1 P1 F15B -125.3(19) .
O18 K1 P1 F15B -54.2(19) .
O60 K1 P1 F15B 122.7(19) .
O57 K1 P1 F15B 60.2(19) .
O54 K1 P1 F15B 4.7(19) .
F13B K1 P1 F15B 119(2) .
C27 K1 P1 F15B -70.6(19) .
C26 K1 P1 F15B -164.6(19) .
C22 K1 P1 F15B -89.1(19) .
C25 K1 P1 F15B -167.6(19) .
F13A K1 P1 F13B -43.3(19) .
F16 K1 P1 F13B 116(2) .
O18 K1 P1 F13B -173(2) .
O60 K1 P1 F13B 4(2) .
O57 K1 P1 F13B -59(2) .
F15B K1 P1 F13B -119(2) .
O54 K1 P1 F13B -114(2) .
C27 K1 P1 F13B 170(2) .
C26 K1 P1 F13B 76(2) .
C22 K1 P1 F13B 152(2) .
C25 K1 P1 F13B 73(2) .
F13A K1 P1 F15A 101.4(3) .
F16 K1 P1 F15A -99.7(3) .
O18 K1 P1 F15A -28.7(2) .
O60 K1 P1 F15A 148.2(2) .
O57 K1 P1 F15A 85.7(2) .
F15B K1 P1 F15A 25.5(19) .
O54 K1 P1 F15A 30.2(2) .
F13B K1 P1 F15A 145(2) .
C27 K1 P1 F15A -45.1(3) .
C26 K1 P1 F15A -139.1(5) .
C22 K1 P1 F15A -63.6(2) .
C25 K1 P1 F15A -142.0(2) .
F13A K1 P1 F12B -111.9(17) .
F16 K1 P1 F12B 46.9(17) .
O18 K1 P1 F12B 118.0(17) .
O60 K1 P1 F12B -65.1(17) .
O57 K1 P1 F12B -127.6(17) .
F15B K1 P1 F12B 172(2) .
O54 K1 P1 F12B 176.9(17) .
F13B K1 P1 F12B -69(2) .
C27 K1 P1 F12B 101.6(17) .
C26 K1 P1 F12B 7.6(17) .
C22 K1 P1 F12B 83.1(17) .
C25 K1 P1 F12B 4.7(17) .
F13A K1 P1 F14A -178.8(4) .
F16 K1 P1 F14A -19.9(3) .
O18 K1 P1 F14A 51.2(3) .
O60 K1 P1 F14A -131.9(3) .
O57 K1 P1 F14A 165.6(3) .
F15B K1 P1 F14A 105.4(19) .
O54 K1 P1 F14A 110.1(3) .
F13B K1 P1 F14A -136(2) .
C27 K1 P1 F14A 34.8(4) .
C26 K1 P1 F14A -59.2(5) .
C22 K1 P1 F14A 16.2(3) .
C25 K1 P1 F14A -62.2(3) .
F13A K1 P1 F12A -77.7(3) .
F16 K1 P1 F12A 81.1(2) .
O18 K1 P1 F12A 152.23(19) .
O60 K1 P1 F12A -30.86(19) .
O57 K1 P1 F12A -93.37(19) .
F15B K1 P1 F12A -153.6(19) .
O54 K1 P1 F12A -148.88(19) .
F13B K1 P1 F12A -34(2) .
C27 K1 P1 F12A 135.8(3) .
C26 K1 P1 F12A 41.8(5) .
C22 K1 P1 F12A 117.3(2) .
C25 K1 P1 F12A 38.9(2) .
F13A K1 P1 F14B 143.2(17) .
F16 K1 P1 F14B -58.0(17) .
O18 K1 P1 F14B 13.1(17) .
O60 K1 P1 F14B -170.0(17) .
O57 K1 P1 F14B 127.5(17) .
F15B K1 P1 F14B 67(2) .
O54 K1 P1 F14B 72.0(17) .
F13B K1 P1 F14B -174(3) .
C27 K1 P1 F14B -3.3(17) .
C26 K1 P1 F14B -97.3(18) .
C22 K1 P1 F14B -21.8(17) .
C25 K1 P1 F14B -100.2(17) .
F16 K1 P1 F13A 158.9(3) .
O18 K1 P1 F13A -130.0(3) .
O60 K1 P1 F13A 46.9(3) .
O57 K1 P1 F13A -15.6(3) .
F15B K1 P1 F13A -75.9(18) .
O54 K1 P1 F13A -71.1(3) .
F13B K1 P1 F13A 43.3(19) .
C27 K1 P1 F13A -146.4(4) .
C26 K1 P1 F13A 119.6(5) .
C22 K1 P1 F13A -165.0(3) .
C25 K1 P1 F13A 116.6(3) .
F13A K1 P1 F11 21.4(3) .
F16 K1 P1 F11 -179.7(2) .
O18 K1 P1 F11 -108.64(17) .
O60 K1 P1 F11 68.26(18) .
O57 K1 P1 F11 5.75(18) .
F15B K1 P1 F11 -54.5(19) .
O54 K1 P1 F11 -49.76(17) .
F13B K1 P1 F11 65(2) .
C27 K1 P1 F11 -125.1(2) .
C26 K1 P1 F11 141.0(4) .
C22 K1 P1 F11 -143.60(18) .
C25 K1 P1 F11 137.98(19) .
F13A K1 P1 F16 -158.9(3) .
O18 K1 P1 F16 71.09(16) .
O60 K1 P1 F16 -112.01(17) .
O57 K1 P1 F16 -174.51(17) .
F15B K1 P1 F16 125.3(19) .
O54 K1 P1 F16 129.97(16) .
F13B K1 P1 F16 -116(2) .
C27 K1 P1 F16 54.7(3) .
C26 K1 P1 F16 -39.3(4) .
C22 K1 P1 F16 36.13(18) .
C25 K1 P1 F16 -42.3(2) .
F15B P1 F11 K2 87.1(17) 3
F13B P1 F11 K2 171.7(17) 3
F15A P1 F11 K2 49.6(5) 3
F12B P1 F11 K2 -96.3(16) 3
F14A P1 F11 K2 -41.0(4) 3
F12A P1 F11 K2 -130.8(4) 3
F14B P1 F11 K2 -2.3(18) 3
F13A P1 F11 K2 140.0(4) 3
K1 P1 F11 K2 125.1(3) 3
F15B P1 F13A K1 -65.4(16) .
F13B P1 F13A K1 88(2) .
F15A P1 F13A K1 -74.6(3) .
F12B P1 F13A K1 94.8(14) .
F12A P1 F13A K1 106.2(2) .
F14B P1 F13A K1 -64.4(19) .
F11 P1 F13A K1 -164.4(2) .
F16 P1 F13A K1 15.3(2) .
F16 K1 F13A P1 -11.83(19) .
O18 K1 F13A P1 50.6(3) .
O60 K1 F13A P1 -136.6(3) .
O57 K1 F13A P1 164.4(3) .
F15B K1 F13A P1 52.1(15) .
O54 K1 F13A P1 104.0(3) .
F13B K1 F13A P1 -70(2) .
C27 K1 F13A P1 115.0(5) .
C26 K1 F13A P1 -154.2(2) .
C22 K1 F13A P1 29.2(6) .
C25 K1 F13A P1 -103.2(3) .
F15B P1 F13B K1 -41.4(16) .
F15A P1 F13B K1 -41.9(19) .
F12B P1 F13B K1 123.2(16) .
F14A P1 F13B K1 118.8(18) .
F12A P1 F13B K1 139.1(19) .
F14B P1 F13B K1 21(9) .
F13A P1 F13B K1 -62(2) .
F11 P1 F13B K1 -137.5(10) .
F16 P1 F13B K1 42.1(10) .
F13A K1 F13B P1 70(3) .
F16 K1 F13B P1 -35.5(10) .
O18 K1 F13B P1 7(2) .
O60 K1 F13B P1 -176.6(19) .
O57 K1 F13B P1 123.0(18) .
F15B K1 F13B P1 31.6(15) .
O54 K1 F13B P1 64.5(18) .
C26 K1 F13B P1 -158.5(8) .
C22 K1 F13B P1 -51(4) .
C25 K1 F13B P1 -132.5(16) .
F13B P1 F15B K1 44.2(16) .
F15A P1 F15B K1 -137(2) .
F12B P1 F15B K1 -25(8) .
F14A P1 F15B K1 -122.0(14) .
F12A P1 F15B K1 45(2) .
F14B P1 F15B K1 -121.1(17) .
F13A P1 F15B K1 58.3(13) .
F11 P1 F15B K1 142.8(11) .
F16 P1 F15B K1 -37.2(11) .
F13A K1 F15B P1 -57(2) .
F16 K1 F15B P1 31.1(10) .
O18 K1 F15B P1 121.6(18) .
O60 K1 F15B P1 -67.0(18) .
O57 K1 F15B P1 -121.8(17) .
O54 K1 F15B P1 -175(2) .
F13B K1 F15B P1 -33.7(16) .
C27 K1 F15B P1 143.3(14) .
C26 K1 F15B P1 167.8(13) .
C22 K1 F15B P1 112.2(19) .
C25 K1 F15B P1 34(6) .
F15B P1 F16 K1 38.2(17) .
F13B P1 F16 K1 -46.4(17) .
F15A P1 F16 K1 75.7(3) .
F12B P1 F16 K1 -138.4(16) .
F14A P1 F16 K1 166.3(2) .
F12A P1 F16 K1 -103.9(2) .
F14B P1 F16 K1 127.7(18) .
F13A P1 F16 K1 -14.7(2) .
F13A K1 F16 P1 11.37(19) .
O18 K1 F16 P1 -104.70(15) .
O60 K1 F16 P1 78.81(17) .
O57 K1 F16 P1 6.7(2) .
F15B K1 F16 P1 -28.0(14) .
O54 K1 F16 P1 -50.08(16) .
F13B K1 F16 P1 34.0(14) .
C27 K1 F16 P1 -152.70(14) .
C26 K1 F16 P1 168.24(14) .
C22 K1 F16 P1 -153.14(13) .
C25 K1 F16 P1 152.82(13) .
C48 O49 K2 O70 -128.1(3) .
C50 O49 K2 O70 64.8(4) .
C48 O49 K2 O43A -10.2(4) .
C50 O49 K2 O43A -177.2(3) .
C48 O49 K2 F11 -87.5(3) 3
C50 O49 K2 F11 105.5(3) 3
C48 O49 K2 O46 -5.5(3) .
C50 O49 K2 O46 -172.5(3) .
C48 O49 K2 O20 -170.0(3) .
C50 O49 K2 O20 23.0(3) .
C48 O49 K2 O4 59.0(4) .
C50 O49 K2 O4 -108.1(3) .
C48 O49 K2 C13 85.8(3) .
C50 O49 K2 C13 -81.2(3) .
C48 O49 K2 C8 101.0(3) .
C50 O49 K2 C8 -66.0(3) .
C48 O49 K2 C9 124.3(3) .
C50 O49 K2 C9 -42.8(3) .
C48 O49 K2 C12 93.4(3) .
C50 O49 K2 C12 -73.7(3) .
C42 O43A K2 O70 -64.1(4) .
C44A O43A K2 O70 153.1(4) .
C42 O43A K2 O49 151.8(3) .
C44A O43A K2 O49 9.0(4) .
C42 O43A K2 F11 -135.5(4) 3
C44A O43A K2 F11 81.8(4) 3
C42 O43A K2 O46 147.0(4) .
C44A O43A K2 O46 4.2(4) .
C42 O43A K2 O20 -85.6(4) .
C44A O43A K2 O20 131.6(4) .
C42 O43A K2 O4 2.9(3) .
C44A O43A K2 O4 -139.9(4) .
C42 O43A K2 C13 65.4(4) .
C44A O43A K2 C13 -77.3(4) .
C42 O43A K2 C8 41.5(4) .
C44A O43A K2 C8 -101.2(4) .
C42 O43A K2 C9 31.0(4) .
C44A O43A K2 C9 -111.7(4) .
C42 O43A K2 C12 83.6(4) .
C44A O43A K2 C12 -59.1(4) .
C47 O46 K2 O70 101.1(3) .
C45A O46 K2 O70 -16.8(5) .
C47 O46 K2 O49 -28.0(3) .
C45A O46 K2 O49 -146.0(4) .
C47 O46 K2 O43A 146.9(3) .
C45A O46 K2 O43A 29.0(4) .
C47 O46 K2 F11 54.8(3) 3
C45A O46 K2 F11 -63.1(4) 3
C47 O46 K2 O20 -6.9(3) .
C45A O46 K2 O20 -124.8(4) .
C47 O46 K2 O4 177.9(3) .
C45A O46 K2 O4 59.9(4) .
C47 O46 K2 C13 -111.4(3) .
C45A O46 K2 C13 130.7(4) .
C47 O46 K2 C8 -119.6(3) .
C45A O46 K2 C8 122.4(4) .
C47 O46 K2 C9 -101.7(3) .
C45A O46 K2 C9 140.3(4) .
C47 O46 K2 C12 -88.8(3) .
C45A O46 K2 C12 153.2(4) .
C20 O20 K2 O70 57.2(2) .
C39 O20 K2 O70 -74.8(2) .
C20 O20 K2 O49 -150.6(3) .
C39 O20 K2 O49 77.3(2) .
C20 O20 K2 O43A 79.9(3) .
C39 O20 K2 O43A -52.1(3) .
C20 O20 K2 F11 130.5(2) 3
C39 O20 K2 F11 -1.5(2) 3
C20 O20 K2 O46 -169.1(2) .
C39 O20 K2 O46 58.9(3) .
C20 O20 K2 O4 5.7(3) .
C39 O20 K2 O4 -126.3(2) .
C20 O20 K2 C13 -70.8(2) .
C39 O20 K2 C13 157.2(2) .
C20 O20 K2 C8 -49.2(2) .
C39 O20 K2 C8 178.8(2) .
C20 O20 K2 C9 -47.7(2) .
C39 O20 K2 C9 -179.7(2) .
C20 O20 K2 C12 -90.3(2) .
C39 O20 K2 C12 137.7(2) .
C4 O4 K2 O70 -61.3(2) .
C41 O4 K2 O70 65.0(2) .
C4 O4 K2 O49 113.7(3) .
C41 O4 K2 O49 -120.1(2) .
C4 O4 K2 O43A -161.4(3) .
C41 O4 K2 O43A -35.1(2) .
C4 O4 K2 F11 -107.5(2) 3
C41 O4 K2 F11 18.8(2) 3
C4 O4 K2 O46 167.3(2) .
C41 O4 K2 O46 -66.4(2) .
C4 O4 K2 O20 -8.8(2) .
C41 O4 K2 O20 117.5(2) .
C4 O4 K2 C13 85.6(2) .
C41 O4 K2 C13 -148.1(2) .
C4 O4 K2 C8 63.8(2) .
C41 O4 K2 C8 -170.0(2) .
C4 O4 K2 C9 42.7(2) .
C41 O4 K2 C9 168.9(2) .
C4 O4 K2 C12 83.9(2) .
C41 O4 K2 C12 -149.8(2) .
O13 C13 K2 O70 102.9(2) .
C12 C13 K2 O70 -134.3(2) .
C8 C13 K2 O70 -10.7(3) .
O13 C13 K2 O49 -105.7(2) .
C12 C13 K2 O49 17.0(2) .
C8 C13 K2 O49 140.7(2) .
O13 C13 K2 O43A 10.2(2) .
C12 C13 K2 O43A 133.0(2) .
C8 C13 K2 O43A -103.4(2) .
O13 C13 K2 F11 -87.3(3) 3
C12 C13 K2 F11 35.5(4) 3
C8 C13 K2 F11 159.1(2) 3
O13 C13 K2 O46 -46.9(2) .
C12 C13 K2 O46 75.8(2) .
C8 C13 K2 O46 -160.5(2) .
O13 C13 K2 O20 178.7(2) .
C12 C13 K2 O20 -58.5(2) .
C8 C13 K2 O20 65.1(2) .
O13 C13 K2 O4 61.6(2) .
C12 C13 K2 O4 -175.6(2) .
C8 C13 K2 O4 -52.0(2) .
O13 C13 K2 C8 113.6(3) .
C12 C13 K2 C8 -123.6(3) .
O13 C13 K2 C9 144.8(3) .
C12 C13 K2 C9 -92.4(3) .
C8 C13 K2 C9 31.2(2) .
O13 C13 K2 C12 -122.8(4) .
C8 C13 K2 C12 123.6(3) .
C9 C8 K2 O70 -67.4(2) .
C13 C8 K2 O70 171.5(2) .
C7 C8 K2 O70 53.6(3) .
C9 C8 K2 O49 81.2(2) .
C13 C8 K2 O49 -40.0(2) .
C7 C8 K2 O49 -157.8(2) .
C9 C8 K2 O43A -157.7(2) .
C13 C8 K2 O43A 81.1(2) .
C7 C8 K2 O43A -36.8(3) .
C9 C8 K2 O46 141.9(2) .
C13 C8 K2 O46 20.7(2) .
C7 C8 K2 O46 -97.2(2) .
C9 C8 K2 O20 3.7(2) .
C13 C8 K2 O20 -117.5(2) .
C7 C8 K2 O20 124.6(2) .
C9 C8 K2 O4 -120.0(2) .
C13 C8 K2 O4 118.8(2) .
C7 C8 K2 O4 1.0(2) .
C9 C8 K2 C13 121.2(3) .
C7 C8 K2 C13 -117.9(4) .
C13 C8 K2 C9 -121.2(3) .
C7 C8 K2 C9 120.9(4) .
C9 C8 K2 C12 91.5(2) .
C13 C8 K2 C12 -29.7(2) .
C7 C8 K2 C12 -147.6(3) .
C8 C9 K2 O70 116.9(2) .
C10 C9 K2 O70 -116.7(2) .
C8 C9 K2 O49 -102.6(2) .
C10 C9 K2 O49 23.9(2) .
C8 C9 K2 O43A 26.6(3) .
C10 C9 K2 O43A 153.1(2) .
C8 C9 K2 F11 -179.6(2) 3
C10 C9 K2 F11 -53.1(3) 3
C8 C9 K2 O46 -46.8(3) .
C10 C9 K2 O46 79.6(2) .
C8 C9 K2 O20 -176.0(2) .
C10 C9 K2 O20 -49.6(2) .
C8 C9 K2 O4 51.2(2) .
C10 C9 K2 O4 177.6(2) .
C8 C9 K2 C13 -32.0(2) .
C10 C9 K2 C13 94.4(2) .
C10 C9 K2 C8 126.4(3) .
C8 C9 K2 C12 -64.5(2) .
C10 C9 K2 C12 62.0(2) .
C13 C12 K2 O70 66.0(3) .
C11 C12 K2 O70 -57.8(3) .
C13 C12 K2 O49 -160.6(3) .
C11 C12 K2 O49 75.6(2) .
C13 C12 K2 O43A -52.2(2) .
C11 C12 K2 O43A -176.0(2) .
C13 C12 K2 F11 -161.8(2) 3
C11 C12 K2 F11 74.4(3) 3
C13 C12 K2 O46 -102.1(2) .
C11 C12 K2 O46 134.1(2) .
C13 C12 K2 O20 123.6(2) .
C11 C12 K2 O20 -0.2(2) .
C13 C12 K2 O4 4.2(2) .
C11 C12 K2 O4 -119.6(2) .
C11 C12 K2 C13 -123.8(3) .
C13 C12 K2 C8 30.9(2) .
C11 C12 K2 C8 -92.9(3) .
C13 C12 K2 C9 63.8(2) .
C11 C12 K2 C9 -60.0(2) .
